data_4084343
loop_
_publ_author_name
'No\"el-Duchesneau, Ludovik'
'Lugan, No\"el'
'Lavigne, Guy'
'Labande, Agn\`es'
'C\'esar, Vincent'

_publ_section_title
;
 Tailoring Buchwald-Type Phosphines with Pyrimidinium Betaines as
 Versatile Aryl Group Surrogates
;
_journal_issue 19
_journal_name_full Organometallics
_journal_page_first 5085
_journal_paper_doi 10.1021/om5007819
_journal_volume 33
_journal_year 2014
_chemical_absolute_configuration unk
_chemical_formula_moiety 'C29 H31 N2 O2 P'
_chemical_formula_sum 'C29 H31 N2 O2 P'
_chemical_formula_weight 470.53
_chemical_name_systematic
;
 ?
;
_space_group_IT_number 33
_symmetry_cell_setting orthorhombic
_symmetry_space_group_name_Hall 'P 2c -2n'
_symmetry_space_group_name_H-M 'P n a 21'
_atom_sites_solution_hydrogens geom
_atom_sites_solution_primary direct
_atom_sites_solution_secondary difmap
_audit_creation_date 2012-01-23T10:16:08-00:00
_audit_creation_method 'WinGX routine CIF_UPDATE'
_cell_angle_alpha 90
_cell_angle_beta 90
_cell_angle_gamma 90
_cell_formula_units_Z 4
_cell_length_a 19.7435(5)
_cell_length_b 13.1941(3)
_cell_length_c 9.6988(3)
_cell_measurement_temperature 173(2)
_cell_measurement_theta_max 31.2355
_cell_measurement_theta_min 3.2493
_cell_volume 2526.52(12)
_computing_cell_refinement
;
        CrysAlis RED, Oxford Diffraction Ltd.,
        Version 1.171.33.42 (release 29-05-2009 CrysAlis171 .NET)
        (compiled May 29 2009,17:40:42)
;
_computing_data_collection
;
        CrysAlis CCD, Oxford Diffraction Ltd.,
        Version 1.171.33.42 (release 29-05-2009 CrysAlis171 .NET)
        (compiled May 29 2009,17:40:42)
;
_computing_data_reduction
;
        CrysAlis RED, Oxford Diffraction Ltd.,
        Version 1.171.33.42 (release 29-05-2009 CrysAlis171 .NET)
        (compiled May 29 2009,17:40:42)
;
_computing_molecular_graphics 'Ortep-3 for Windows (Farrugia, 1997)'
_computing_publication_material 'WinGX publication routines (Farrugia, 1999)'
_computing_structure_refinement 'SHELXL-97 (Sheldrick, 2008)'
_diffrn_ambient_temperature 173(2)
_diffrn_detector_area_resol_mean 16.1978
_diffrn_measured_fraction_theta_full 0.997
_diffrn_measured_fraction_theta_max 0.997
_diffrn_measurement_device_type 'Xcalibur, Eos, Gemini ultra'
_diffrn_measurement_method '\w scans'
_diffrn_orient_matrix_UB_11 0.0307112000
_diffrn_orient_matrix_UB_12 0.0267232000
_diffrn_orient_matrix_UB_13 -0.0110259000
_diffrn_orient_matrix_UB_21 0.0178784000
_diffrn_orient_matrix_UB_22 -0.0465925000
_diffrn_orient_matrix_UB_23 -0.0026120000
_diffrn_orient_matrix_UB_31 -0.0053221000
_diffrn_orient_matrix_UB_32 -0.0024141000
_diffrn_orient_matrix_UB_33 -0.0722276000
_diffrn_radiation_monochromator graphite
_diffrn_radiation_type MoK\a
_diffrn_radiation_wavelength 0.71073
_diffrn_reflns_av_R_equivalents 0.0214
_diffrn_reflns_av_unetI/netI 0.0114
_diffrn_reflns_limit_h_max 24
_diffrn_reflns_limit_h_min -24
_diffrn_reflns_limit_k_max 16
_diffrn_reflns_limit_k_min -16
_diffrn_reflns_limit_l_max 12
_diffrn_reflns_limit_l_min -12
_diffrn_reflns_number 37005
_diffrn_reflns_theta_full 26.37
_diffrn_reflns_theta_max 26.37
_diffrn_reflns_theta_min 3.26
_diffrn_standards_decay_% 0
_diffrn_standards_interval_count 0
_diffrn_standards_number 0
_exptl_absorpt_coefficient_mu 0.137
_exptl_absorpt_correction_T_max 1.00000
_exptl_absorpt_correction_T_min 0.83699
_exptl_absorpt_correction_type multi-scan
_exptl_absorpt_process_details
;
        CrysAlis RED, Oxford Diffraction Ltd.,
        Version 1.171.33.42 (release 29-05-2009 CrysAlis171 .NET)
        (compiled May 29 2009,17:40:42)
        Empirical absorption correction using spherical harmonics,
 implemented in SCALE3 ABSPACK scaling algorithm.
;
_exptl_crystal_colour colourless
_exptl_crystal_density_diffrn 1.237
_exptl_crystal_density_method 'not measured'
_exptl_crystal_description block
_exptl_crystal_F_000 1000
_exptl_crystal_size_max 0.5
_exptl_crystal_size_mid 0.25
_exptl_crystal_size_min 0.25
_refine_diff_density_max 0.223
_refine_diff_density_min -0.16
_refine_diff_density_rms 0.029
_refine_ls_abs_structure_details 'Flack H D (1983), Acta Cryst. A39, 876-881'
_refine_ls_abs_structure_Flack 0.05(6)
_refine_ls_extinction_method none
_refine_ls_goodness_of_fit_ref 1.008
_refine_ls_hydrogen_treatment riding
_refine_ls_matrix_type full
_refine_ls_number_parameters 312
_refine_ls_number_reflns 5152
_refine_ls_number_restraints 1
_refine_ls_restrained_S_all 1.007
_refine_ls_R_factor_all 0.026
_refine_ls_R_factor_gt 0.0253
_refine_ls_shift/su_max 0.002
_refine_ls_shift/su_mean 0
_refine_ls_structure_factor_coef Fsqd
_refine_ls_weighting_details 'calc w=1/[\s^2^(Fo^2^)+(0.0434P)^2^+0.4696P] where P=(Fo^2^+2Fc^2^)/3'
_refine_ls_weighting_scheme calc
_refine_ls_wR_factor_gt 0.068
_refine_ls_wR_factor_ref 0.0688
_reflns_number_gt 5053
_reflns_number_total 5152
_reflns_threshold_expression >2\s(I)
_cod_data_source_file om5007819_si_002.cif
_cod_data_source_block compound_4a
_cod_depositor_comments 'Adding full bibliography for 4084343--4084346.cif.'
_cod_database_code 4084343

loop_
_symmetry_equiv_pos_as_xyz
'x, y, z'
'-x, -y, z+1/2'
'-x+1/2, y+1/2, z+1/2'
'x+1/2, -y+1/2, z'

loop_
_atom_site_label
_atom_site_type_symbol
_atom_site_fract_x
_atom_site_fract_y
_atom_site_fract_z
_atom_site_U_iso_or_equiv
_atom_site_adp_type
_atom_site_occupancy
_atom_site_symmetry_multiplicity
_atom_site_calc_flag
_atom_site_refinement_flags
C1 C 0.05525(6) 0.87679(9) -0.11201(12) 0.0202(2) Uani 1 1 d .
C2 C -0.06460(6) 0.83351(10) -0.09799(15) 0.0268(3) Uani 1 1 d .
C3 C -0.07828(6) 0.93566(10) -0.07492(14) 0.0265(3) Uani 1 1 d .
C4 C -0.02748(6) 1.00920(10) -0.06422(13) 0.0248(3) Uani 1 1 d .
C5 C -0.15092(7) 0.96694(12) -0.05660(16) 0.0352(3) Uani 1 1 d .
H5A H -0.1551 1.0385 -0.0725 0.053 Uiso 1 1 calc R
H5B H -0.1653 0.9515 0.0356 0.053 Uiso 1 1 calc R
H5C H -0.1788 0.9309 -0.1212 0.053 Uiso 1 1 calc R
C6 C 0.02318(6) 0.69527(9) -0.12069(16) 0.0279(3) Uani 1 1 d .
H6 H 0.0727 0.6899 -0.1189 0.033 Uiso 1 1 calc R
C7 C 0.00018(8) 0.65387(11) -0.25960(18) 0.0372(3) Uani 1 1 d .
H7A H 0.022 0.6909 -0.3323 0.056 Uiso 1 1 calc R
H7B H -0.048 0.6611 -0.2678 0.056 Uiso 1 1 calc R
H7C H 0.0121 0.5835 -0.2662 0.056 Uiso 1 1 calc R
C8 C -0.00299(7) 0.63681(11) 0.00455(17) 0.0356(3) Uani 1 1 d .
H8A H -0.0514 0.631 -0.0008 0.053 Uiso 1 1 calc R
H8B H 0.0092 0.6723 0.0873 0.053 Uiso 1 1 calc R
H8C H 0.0168 0.5704 0.0058 0.053 Uiso 1 1 calc R
C9 C 0.09503(7) 1.05412(9) -0.10296(15) 0.0256(3) Uani 1 1 d .
H9 H 0.1373 1.0188 -0.1254 0.031 Uiso 1 1 calc R
C10 C 0.10689(8) 1.10939(11) 0.03329(17) 0.0373(3) Uani 1 1 d .
H10A H 0.11 1.0608 0.1067 0.056 Uiso 1 1 calc R
H10B H 0.0698 1.1547 0.0508 0.056 Uiso 1 1 calc R
H10C H 0.1483 1.1474 0.028 0.056 Uiso 1 1 calc R
C11 C 0.08015(8) 1.12503(12) -0.22233(16) 0.0363(3) Uani 1 1 d .
H11A H 0.0434 1.1692 -0.198 0.054 Uiso 1 1 calc R
H11B H 0.0679 1.086 -0.3021 0.054 Uiso 1 1 calc R
H11C H 0.1197 1.1647 -0.2424 0.054 Uiso 1 1 calc R
C12 C 0.12561(6) 0.84462(8) -0.15222(13) 0.0197(2) Uani 1 1 d .
C13 C 0.17707(6) 0.82619(9) -0.05506(13) 0.0208(2) Uani 1 1 d .
C14 C 0.24049(6) 0.79633(9) -0.10405(14) 0.0237(2) Uani 1 1 d .
H14 H 0.2755 0.7851 -0.0418 0.028 Uiso 1 1 calc R
C15 C 0.25225(6) 0.78307(10) -0.24385(15) 0.0264(3) Uani 1 1 d .
H15 H 0.2947 0.7622 -0.2745 0.032 Uiso 1 1 calc R
C16 C 0.20091(6) 0.80089(10) -0.33756(13) 0.0265(3) Uani 1 1 d .
H16 H 0.2089 0.7919 -0.4313 0.032 Uiso 1 1 calc R
C17 C 0.13715(7) 0.83224(9) -0.29266(13) 0.0243(3) Uani 1 1 d .
H17 H 0.1027 0.8447 -0.3559 0.029 Uiso 1 1 calc R
C18 C 0.15134(6) 0.71263(9) 0.19215(14) 0.0242(2) Uani 1 1 d .
C19 C 0.11357(7) 0.69813(11) 0.31187(15) 0.0306(3) Uani 1 1 d .
H19 H 0.0909 0.7526 0.3516 0.037 Uiso 1 1 calc R
C20 C 0.10959(8) 0.60261(12) 0.37248(17) 0.0388(3) Uani 1 1 d .
H20 H 0.0844 0.5935 0.4525 0.047 Uiso 1 1 calc R
C21 C 0.14315(9) 0.52114(12) 0.31350(18) 0.0396(3) Uani 1 1 d .
H21 H 0.1414 0.4577 0.355 0.048 Uiso 1 1 calc R
C22 C 0.17922(9) 0.53457(11) 0.19304(19) 0.0414(4) Uani 1 1 d .
H22 H 0.2008 0.4795 0.1523 0.05 Uiso 1 1 calc R
C23 C 0.18357(7) 0.62951(10) 0.13228(17) 0.0338(3) Uani 1 1 d .
H23 H 0.2081 0.6378 0.0512 0.041 Uiso 1 1 calc R
C24 C 0.24067(6) 0.88145(9) 0.19665(13) 0.0245(3) Uani 1 1 d .
C25 C 0.26749(7) 0.97443(10) 0.15430(15) 0.0335(3) Uani 1 1 d .
H25 H 0.246 1.0107 0.0846 0.04 Uiso 1 1 calc R
C26 C 0.32521(8) 1.01322(12) 0.21418(18) 0.0402(4) Uani 1 1 d .
H26 H 0.3425 1.0751 0.1848 0.048 Uiso 1 1 calc R
C27 C 0.35766(9) 0.95976(13) 0.31858(19) 0.0434(4) Uani 1 1 d .
H27 H 0.3964 0.9861 0.3599 0.052 Uiso 1 1 calc R
C28 C 0.33220(8) 0.86756(13) 0.36057(18) 0.0400(3) Uani 1 1 d .
H28 H 0.354 0.8314 0.43 0.048 Uiso 1 1 calc R
C29 C 0.27400(7) 0.82828(10) 0.29953(15) 0.0298(3) Uani 1 1 d .
H29 H 0.2573 0.7658 0.3281 0.036 Uiso 1 1 calc R
N1 N 0.00648(5) 0.80649(8) -0.10942(11) 0.0231(2) Uani 1 1 d .
N2 N 0.04092(5) 0.97454(8) -0.09207(11) 0.0219(2) Uani 1 1 d .
O1 O -0.10660(5) 0.76509(8) -0.10803(13) 0.0403(3) Uani 1 1 d .
O2 O -0.03507(5) 1.09966(7) -0.03519(11) 0.0353(2) Uani 1 1 d .
P1 P 0.157586(15) 0.84300(2) 0.12886(4) 0.02207(8) Uani 1 1 d .

loop_
_atom_site_aniso_label
_atom_site_aniso_U_11
_atom_site_aniso_U_22
_atom_site_aniso_U_33
_atom_site_aniso_U_23
_atom_site_aniso_U_13
_atom_site_aniso_U_12
C1 0.0170(5) 0.0240(6) 0.0195(6) -0.0004(4) -0.0009(4) 0.0024(4)
C2 0.0147(6) 0.0365(7) 0.0292(7) -0.0017(5) 0.0000(5) 0.0014(5)
C3 0.0190(6) 0.0359(7) 0.0245(6) 0.0006(6) 0.0001(5) 0.0073(5)
C4 0.0223(6) 0.0300(6) 0.0222(6) 0.0024(5) 0.0028(5) 0.0082(5)
C5 0.0216(6) 0.0465(8) 0.0375(8) -0.0009(6) -0.0004(5) 0.0111(6)
C6 0.0205(6) 0.0217(6) 0.0414(8) -0.0023(5) 0.0009(5) -0.0006(5)
C7 0.0349(8) 0.0313(7) 0.0454(9) -0.0091(6) 0.0026(6) -0.0039(6)
C8 0.0302(7) 0.0305(7) 0.0461(9) 0.0052(6) -0.0035(6) -0.0061(6)
C9 0.0230(6) 0.0201(5) 0.0338(7) -0.0028(5) 0.0017(5) -0.0003(5)
C10 0.0477(9) 0.0276(7) 0.0367(8) -0.0027(6) -0.0108(7) -0.0009(6)
C11 0.0442(8) 0.0338(7) 0.0308(7) 0.0022(6) 0.0039(6) -0.0049(7)
C12 0.0157(6) 0.0177(5) 0.0258(6) 0.0002(4) -0.0001(4) 0.0002(4)
C13 0.0205(5) 0.0199(5) 0.0222(6) 0.0013(5) 0.0007(5) -0.0002(5)
C14 0.0181(5) 0.0250(6) 0.0281(6) 0.0023(5) -0.0030(5) 0.0024(5)
C15 0.0188(6) 0.0283(6) 0.0323(7) -0.0005(5) 0.0066(5) 0.0030(5)
C16 0.0259(6) 0.0306(6) 0.0230(6) -0.0003(5) 0.0037(5) 0.0019(5)
C17 0.0220(6) 0.0247(6) 0.0262(7) 0.0018(5) -0.0019(5) 0.0005(5)
C18 0.0217(6) 0.0246(6) 0.0264(6) 0.0021(5) -0.0022(5) -0.0023(5)
C19 0.0311(7) 0.0309(7) 0.0298(7) 0.0003(6) 0.0025(6) 0.0007(6)
C20 0.0416(8) 0.0403(8) 0.0344(8) 0.0081(7) 0.0089(6) -0.0054(7)
C21 0.0457(8) 0.0283(7) 0.0450(9) 0.0107(6) 0.0004(7) -0.0048(6)
C22 0.0495(9) 0.0259(7) 0.0487(9) 0.0012(6) 0.0076(7) 0.0030(6)
C23 0.0388(7) 0.0291(6) 0.0334(7) 0.0016(7) 0.0091(6) 0.0015(5)
C24 0.0247(6) 0.0251(6) 0.0237(6) -0.0032(5) 0.0000(5) 0.0012(5)
C25 0.0338(7) 0.0289(6) 0.0377(8) 0.0055(6) -0.0032(6) -0.0010(5)
C26 0.0396(8) 0.0319(7) 0.0490(10) 0.0025(7) -0.0016(7) -0.0109(6)
C27 0.0385(8) 0.0434(9) 0.0482(9) -0.0046(7) -0.0112(7) -0.0121(7)
C28 0.0407(8) 0.0399(8) 0.0394(8) 0.0033(7) -0.0134(7) -0.0013(7)
C29 0.0323(7) 0.0262(6) 0.0308(7) 0.0013(5) -0.0048(5) -0.0010(5)
N1 0.0161(5) 0.0229(5) 0.0303(6) -0.0022(4) -0.0004(4) 0.0015(4)
N2 0.0195(5) 0.0228(5) 0.0233(5) -0.0007(4) 0.0009(4) 0.0023(4)
O1 0.0184(4) 0.0413(6) 0.0612(7) -0.0058(5) -0.0016(5) -0.0042(4)
O2 0.0340(5) 0.0283(5) 0.0437(6) -0.0017(4) 0.0095(4) 0.0101(4)
P1 0.02126(14) 0.02304(14) 0.02190(14) 0.00084(13) 0.00028(13) 0.00283(11)

loop_
_atom_type_symbol
_atom_type_description
_atom_type_scat_dispersion_real
_atom_type_scat_dispersion_imag
_atom_type_scat_source
C C 0.0033 0.0016 'International Tables Vol C Tables 4.2.6.8 and 6.1.1.4'
H H 0 0 'International Tables Vol C Tables 4.2.6.8 and 6.1.1.4'
N N 0.0061 0.0033 'International Tables Vol C Tables 4.2.6.8 and 6.1.1.4'
O O 0.0106 0.006 'International Tables Vol C Tables 4.2.6.8 and 6.1.1.4'
P P 0.1023 0.0942 'International Tables Vol C Tables 4.2.6.8 and 6.1.1.4'

loop_
_geom_angle_atom_site_label_1
_geom_angle_atom_site_label_2
_geom_angle_atom_site_label_3
_geom_angle
N2 C1 N1 120.99(10)
N2 C1 C12 120.41(10)
N1 C1 C12 118.31(10)
O1 C2 C3 126.33(12)
O1 C2 N1 117.74(12)
C3 C2 N1 115.93(11)
C2 C3 C4 122.95(11)
C2 C3 C5 118.03(12)
C4 C3 C5 119.00(12)
O2 C4 C3 126.85(12)
O2 C4 N2 117.38(11)
C3 C4 N2 115.77(11)
C3 C5 H5A 109.5
C3 C5 H5B 109.5
H5A C5 H5B 109.5
C3 C5 H5C 109.5
H5A C5 H5C 109.5
H5B C5 H5C 109.5
N1 C6 C7 110.36(12)
N1 C6 C8 111.07(12)
C7 C6 C8 114.90(11)
N1 C6 H6 106.7
C7 C6 H6 106.7
C8 C6 H6 106.7
C6 C7 H7A 109.5
C6 C7 H7B 109.5
H7A C7 H7B 109.5
C6 C7 H7C 109.5
H7A C7 H7C 109.5
H7B C7 H7C 109.5
C6 C8 H8A 109.5
C6 C8 H8B 109.5
H8A C8 H8B 109.5
C6 C8 H8C 109.5
H8A C8 H8C 109.5
H8B C8 H8C 109.5
N2 C9 C11 110.31(11)
N2 C9 C10 112.46(11)
C11 C9 C10 113.30(11)
N2 C9 H9 106.8
C11 C9 H9 106.8
C10 C9 H9 106.8
C9 C10 H10A 109.5
C9 C10 H10B 109.5
H10A C10 H10B 109.5
C9 C10 H10C 109.5
H10A C10 H10C 109.5
H10B C10 H10C 109.5
C9 C11 H11A 109.5
C9 C11 H11B 109.5
H11A C11 H11B 109.5
C9 C11 H11C 109.5
H11A C11 H11C 109.5
H11B C11 H11C 109.5
C17 C12 C13 121.16(11)
C17 C12 C1 116.00(11)
C13 C12 C1 122.83(11)
C14 C13 C12 117.94(12)
C14 C13 P1 123.51(9)
C12 C13 P1 118.55(9)
C15 C14 C13 121.24(11)
C15 C14 H14 119.4
C13 C14 H14 119.4
C16 C15 C14 119.93(12)
C16 C15 H15 120
C14 C15 H15 120
C15 C16 C17 120.48(12)
C15 C16 H16 119.8
C17 C16 H16 119.8
C12 C17 C16 119.24(12)
C12 C17 H17 120.4
C16 C17 H17 120.4
C19 C18 C23 118.90(12)
C19 C18 P1 116.40(10)
C23 C18 P1 124.66(10)
C18 C19 C20 120.41(14)
C18 C19 H19 119.8
C20 C19 H19 119.8
C21 C20 C19 120.03(14)
C21 C20 H20 120
C19 C20 H20 120
C22 C21 C20 119.77(14)
C22 C21 H21 120.1
C20 C21 H21 120.1
C21 C22 C23 120.51(15)
C21 C22 H22 119.7
C23 C22 H22 119.7
C22 C23 C18 120.34(14)
C22 C23 H23 119.8
C18 C23 H23 119.8
C29 C24 C25 118.42(12)
C29 C24 P1 122.78(10)
C25 C24 P1 118.36(10)
C26 C25 C24 121.03(13)
C26 C25 H25 119.5
C24 C25 H25 119.5
C25 C26 C27 119.98(14)
C25 C26 H26 120
C27 C26 H26 120
C28 C27 C26 119.67(14)
C28 C27 H27 120.2
C26 C27 H27 120.2
C27 C28 C29 120.26(15)
C27 C28 H28 119.9
C29 C28 H28 119.9
C24 C29 C28 120.63(13)
C24 C29 H29 119.7
C28 C29 H29 119.7
C1 N1 C2 121.81(10)
C1 N1 C6 121.07(10)
C2 N1 C6 117.11(10)
C1 N2 C4 121.93(10)
C1 N2 C9 120.98(10)
C4 N2 C9 117.05(10)
C18 P1 C13 103.07(6)
C18 P1 C24 101.50(6)
C13 P1 C24 101.16(6)

loop_
_geom_bond_atom_site_label_1
_geom_bond_atom_site_label_2
_geom_bond_distance
C1 N2 1.3345(15)
C1 N1 1.3372(16)
C1 C12 1.5041(16)
C2 O1 1.2296(17)
C2 C3 1.3926(18)
C2 N1 1.4522(15)
C3 C4 1.399(2)
C3 C5 1.5027(18)
C4 O2 1.2355(16)
C4 N2 1.4510(15)
C5 H5A 0.96
C5 H5B 0.96
C5 H5C 0.96
C6 N1 1.5080(15)
C6 C7 1.523(2)
C6 C8 1.529(2)
C6 H6 0.98
C7 H7A 0.96
C7 H7B 0.96
C7 H7C 0.96
C8 H8A 0.96
C8 H8B 0.96
C8 H8C 0.96
C9 N2 1.5017(16)
C9 C11 1.517(2)
C9 C10 1.527(2)
C9 H9 0.98
C10 H10A 0.96
C10 H10B 0.96
C10 H10C 0.96
C11 H11A 0.96
C11 H11B 0.96
C11 H11C 0.96
C12 C17 1.3907(18)
C12 C13 1.4069(17)
C13 C14 1.3960(17)
C13 P1 1.8382(13)
C14 C15 1.3866(19)
C14 H14 0.93
C15 C16 1.3816(19)
C15 H15 0.93
C16 C17 1.3948(18)
C16 H16 0.93
C17 H17 0.93
C18 C19 1.393(2)
C18 C23 1.3945(19)
C18 P1 1.8305(13)
C19 C20 1.393(2)
C19 H19 0.93
C20 C21 1.386(2)
C20 H20 0.93
C21 C22 1.380(2)
C21 H21 0.93
C22 C23 1.387(2)
C22 H22 0.93
C23 H23 0.93
C24 C29 1.3859(19)
C24 C25 1.3979(18)
C24 P1 1.8386(13)
C25 C26 1.378(2)
C25 H25 0.93
C26 C27 1.390(2)
C26 H26 0.93
C27 C28 1.378(2)
C27 H27 0.93
C28 C29 1.393(2)
C28 H28 0.93
C29 H29 0.93
